data_7702546
loop_
_publ_author_name
'Lawrence, Royston G.'
'Hamor, Thomas A.'
'Jones, Christopher J.'
'Paxton, Keith'
'Rowley, Natalie M.'

_publ_section_title
;
 Structural studies of some mono- and bi-nuclear heteroleptic
 trispyrazolyborate complexes containing eight-co-oordinated europium and
 gadolinium&#x2020;
;
_journal_issue 14
_journal_name_full 'Journal of the Chemical Society, Dalton Transactions'
_journal_page_first 2121
_journal_paper_doi 10.1039/b100896j
_journal_year 2001
_chemical_formula_sum 'C50 H50 B4 Eu2 N24 O4'
_chemical_formula_weight 1398.30
_space_group_IT_number 14
_space_group_name_Hall '-P 2ybc'
_space_group_name_H-M_alt 'P 1 21/c 1'
_symmetry_cell_setting monoclinic
_symmetry_space_group_name_H-M 'P 1 21/c 1'
_atom_sites_solution_hydrogens geom
_atom_sites_solution_primary direct
_atom_sites_solution_secondary difmap
_audit_creation_method SHELXL
_cell_angle_alpha 90.00
_cell_angle_beta 104.08(2)
_cell_angle_gamma 90.00
_cell_formula_units_Z 4
_cell_length_a 14.164(4)
_cell_length_b 19.502(5)
_cell_length_c 22.227(5)
_cell_measurement_reflns_used 30764
_cell_measurement_temperature 293(2)
_cell_measurement_theta_max 25.03
_cell_measurement_theta_min 1.41
_cell_volume 5955(3)
_computing_cell_refinement 'R-Axis II software'
_computing_data_collection 'R-Axis II software'
_computing_data_reduction TeXsan
_computing_molecular_graphics ORTEP
_computing_structure_refinement SHELXL-93
_computing_structure_solution TeXsan
_diffrn_ambient_temperature 293(2)
_diffrn_measurement_device 'Rigaku R-Axis II area detector'
_diffrn_measurement_method 'image-plate scans'
_diffrn_radiation_monochromator graphite
_diffrn_radiation_source 'rotating anode'
_diffrn_radiation_type MoKa
_diffrn_radiation_wavelength 0.7107
_diffrn_reflns_av_R_equivalents 0.0712
_diffrn_reflns_av_sigmaI/netI 0.0904
_diffrn_reflns_limit_h_max 16
_diffrn_reflns_limit_h_min -16
_diffrn_reflns_limit_k_max 23
_diffrn_reflns_limit_k_min -23
_diffrn_reflns_limit_l_max 26
_diffrn_reflns_limit_l_min -26
_diffrn_reflns_number 30764
_diffrn_reflns_theta_max 25.03
_diffrn_reflns_theta_min 1.41
_exptl_absorpt_coefficient_mu 2.152
_exptl_crystal_colour colourless
_exptl_crystal_density_diffrn 1.560
_exptl_crystal_description irregular
_exptl_crystal_F_000 2784
_exptl_crystal_size_max 0.5
_exptl_crystal_size_mid 0.4
_exptl_crystal_size_min 0.3
_refine_diff_density_max 0.400
_refine_diff_density_min -0.923
_refine_diff_density_rms '0.090 COMPOUND 4'
_refine_ls_extinction_method none
_refine_ls_goodness_of_fit_all 0.969
_refine_ls_goodness_of_fit_obs 0.968
_refine_ls_matrix_type full
_refine_ls_number_parameters 757
_refine_ls_number_reflns 9976
_refine_ls_number_restraints 0
_refine_ls_restrained_S_all 0.969
_refine_ls_restrained_S_obs 0.968
_refine_ls_R_factor_all 0.0943
_refine_ls_R_factor_obs 0.0483
_refine_ls_shift/esd_max -0.002
_refine_ls_shift/esd_mean 0.000
_refine_ls_structure_factor_coef Fsqd
_refine_ls_weighting_details 'w=1/[s^2^(Fo^2^)+( 0.0000P)^2^+0.0000P] where P=(Fo^2^+2Fc^2^)/3'
_refine_ls_weighting_scheme calc
_refine_ls_wR_factor_all 0.0735
_refine_ls_wR_factor_obs 0.0616
_reflns_number_observed 7225
_reflns_number_total 9976
_reflns_observed_criterion >2sigma(I)
_cod_data_source_file b100896j.txt
_cod_data_source_block roy525rn
_cod_depositor_comments
;
The following automatic conversions were performed:

data item '_refine_ls_weighting_scheme' value 'calc
w=1/[s^2^(Fo^2^)+( 0.0000P)^2^+0.0000P] where P=(Fo^2^+2Fc^2^)/3' was
changed to 'calc'. A new data item '_refine_ls_weighting_details' was
created with the value set to 'w=1/[s^2^(Fo^2^)+(
0.0000P)^2^+0.0000P] where P=(Fo^2^+2Fc^2^)/3'.

Automatic conversion script
Id: cif_fix_values 6909 2019-04-08 15:41:33Z antanas 
;
_cod_original_cell_volume 5955.2(26)
_cod_original_sg_symbol_H-M P2(1)/c
_cod_database_code 7702546

loop_
_symmetry_equiv_pos_as_xyz
'x, y, z'
'-x, y+1/2, -z+1/2'
'-x, -y, -z'
'x, -y-1/2, z-1/2'

loop_
_atom_site_aniso_label
_atom_site_aniso_U_11
_atom_site_aniso_U_22
_atom_site_aniso_U_33
_atom_site_aniso_U_23
_atom_site_aniso_U_13
_atom_site_aniso_U_12
Eu1 0.0340(2) 0.0343(2) 0.0346(2) -0.00115(15) 0.00437(15) 0.0000(2)
Eu2 0.0309(2) 0.0372(2) 0.0402(2) 0.0026(2) 0.00281(15) -0.0013(2)
O1 0.053(3) 0.046(3) 0.034(3) -0.007(2) 0.011(2) 0.007(2)
O2 0.035(3) 0.065(3) 0.052(3) -0.007(2) 0.009(2) -0.011(2)
O3 0.056(3) 0.060(3) 0.045(3) 0.014(2) 0.014(3) -0.003(2)
O4 0.034(3) 0.058(3) 0.052(3) 0.005(2) 0.003(2) 0.006(2)
N1 0.061(4) 0.039(3) 0.033(3) 0.001(2) 0.006(3) -0.003(3)
N2 0.045(4) 0.036(3) 0.047(4) 0.002(3) 0.008(3) -0.004(3)
N3 0.042(3) 0.039(3) 0.056(4) -0.003(3) 0.016(3) -0.005(3)
N4 0.041(3) 0.044(3) 0.042(4) -0.006(3) 0.006(3) 0.006(3)
N5 0.044(4) 0.041(3) 0.048(4) -0.004(3) 0.001(3) 0.002(3)
N6 0.043(3) 0.036(3) 0.038(3) -0.004(2) 0.005(3) -0.005(3)
N7 0.050(4) 0.040(3) 0.042(4) -0.003(3) -0.001(3) -0.003(3)
N8 0.056(4) 0.038(3) 0.043(4) -0.002(3) 0.005(3) 0.004(3)
N9 0.036(3) 0.046(3) 0.042(3) 0.004(3) 0.009(3) 0.001(3)
N10 0.038(3) 0.053(3) 0.042(4) -0.008(3) 0.005(3) 0.001(3)
N11 0.058(4) 0.040(3) 0.035(4) 0.004(2) 0.006(3) 0.005(3)
N12 0.051(4) 0.042(3) 0.039(4) 0.004(3) -0.003(3) 0.006(3)
N13 0.063(4) 0.052(4) 0.037(4) -0.006(3) 0.006(3) 0.001(3)
N14 0.052(4) 0.046(3) 0.056(4) -0.005(3) 0.006(3) 0.005(3)
N15 0.041(3) 0.041(3) 0.055(4) 0.007(3) 0.015(3) 0.003(3)
N16 0.047(4) 0.041(3) 0.047(4) 0.003(3) 0.011(3) -0.008(3)
N17 0.041(4) 0.043(3) 0.055(4) 0.000(3) -0.001(3) 0.002(3)
N18 0.053(4) 0.040(3) 0.053(4) 0.000(3) 0.005(3) 0.003(3)
N19 0.056(4) 0.044(3) 0.063(4) 0.008(3) -0.011(3) -0.007(3)
N20 0.059(4) 0.049(4) 0.061(4) 0.004(3) -0.008(3) -0.014(3)
N21 0.040(4) 0.055(4) 0.053(4) 0.003(3) 0.008(3) -0.001(3)
N22 0.040(4) 0.066(4) 0.052(4) 0.006(3) 0.006(3) -0.013(3)
N23 0.048(4) 0.050(3) 0.044(4) 0.000(3) 0.010(3) -0.005(3)
N24 0.045(4) 0.058(4) 0.046(4) -0.001(3) 0.001(3) -0.002(3)
C1 0.062(5) 0.052(4) 0.038(5) 0.004(3) 0.008(4) 0.000(4)
C2 0.075(6) 0.055(5) 0.051(5) 0.015(4) 0.005(4) 0.000(4)
C3 0.064(5) 0.036(4) 0.061(5) 0.007(4) 0.006(4) -0.001(4)
C4 0.061(5) 0.064(5) 0.051(5) -0.002(4) 0.019(4) -0.008(4)
C5 0.050(5) 0.093(6) 0.069(6) -0.014(5) 0.025(4) -0.004(5)
C6 0.048(5) 0.079(6) 0.063(6) -0.012(4) 0.009(4) 0.018(4)
C7 0.043(4) 0.051(4) 0.055(5) 0.002(4) 0.001(4) 0.001(4)
C8 0.047(5) 0.063(5) 0.041(5) -0.004(4) 0.000(4) -0.012(4)
C9 0.056(5) 0.042(4) 0.042(5) -0.007(3) 0.008(4) -0.020(4)
C10 0.068(6) 0.044(4) 0.067(6) -0.002(4) 0.000(4) -0.011(4)
C11 0.101(7) 0.042(4) 0.051(5) -0.006(4) -0.001(5) -0.010(5)
C12 0.093(7) 0.032(4) 0.060(6) -0.003(4) 0.007(5) 0.010(4)
C13 0.060(5) 0.066(5) 0.043(5) -0.001(4) 0.012(4) -0.013(4)
C14 0.049(5) 0.088(6) 0.071(6) -0.002(5) 0.020(5) -0.017(5)
C15 0.041(5) 0.083(6) 0.071(6) -0.008(5) 0.008(4) -0.004(4)
C16 0.059(5) 0.056(4) 0.045(5) -0.005(4) 0.013(4) -0.002(4)
C17 0.085(6) 0.064(5) 0.031(4) 0.001(4) 0.003(4) -0.002(5)
C18 0.076(6) 0.053(5) 0.043(5) 0.006(4) -0.004(4) 0.000(4)
C19 0.068(6) 0.071(5) 0.046(5) -0.007(4) 0.019(4) 0.005(4)
C20 0.081(7) 0.087(6) 0.071(7) -0.027(5) 0.025(5) 0.001(5)
C21 0.075(6) 0.046(4) 0.081(7) -0.028(4) 0.018(5) 0.002(4)
C22 0.041(4) 0.055(4) 0.059(5) 0.008(4) 0.013(4) 0.001(4)
C23 0.045(5) 0.085(6) 0.061(6) 0.009(4) 0.019(4) -0.010(4)
C24 0.052(5) 0.058(5) 0.053(5) 0.008(4) 0.010(4) -0.018(4)
C25 0.051(5) 0.053(4) 0.067(6) 0.003(4) 0.003(4) 0.002(4)
C26 0.054(5) 0.065(5) 0.058(6) -0.002(4) -0.005(4) 0.014(4)
C27 0.065(6) 0.051(4) 0.058(6) 0.014(4) 0.003(4) 0.018(4)
C28 0.084(7) 0.054(5) 0.103(8) 0.006(5) -0.028(6) -0.005(5)
C29 0.133(10) 0.045(5) 0.130(10) 0.021(5) -0.039(8) 0.002(6)
C30 0.118(9) 0.045(5) 0.114(9) 0.027(5) -0.019(7) -0.024(5)
C31 0.046(5) 0.079(5) 0.062(5) -0.004(4) 0.012(4) -0.003(4)
C32 0.041(5) 0.136(9) 0.076(7) -0.015(6) 0.023(5) -0.009(5)
C33 0.040(5) 0.110(7) 0.069(6) -0.009(5) 0.014(4) -0.025(5)
C34 0.057(5) 0.063(5) 0.055(5) 0.006(4) 0.022(4) 0.007(4)
C35 0.067(6) 0.111(7) 0.045(5) -0.008(5) 0.013(5) 0.000(5)
C36 0.057(5) 0.099(7) 0.041(5) -0.014(4) -0.012(4) 0.004(5)
C37 0.044(4) 0.036(3) 0.034(4) 0.007(3) 0.015(3) 0.003(3)
C38 0.049(4) 0.035(3) 0.033(4) 0.000(3) 0.015(3) -0.004(3)
C39 0.060(5) 0.042(4) 0.048(5) 0.001(3) 0.013(4) 0.002(4)
C40 0.092(6) 0.037(4) 0.046(5) -0.011(3) 0.028(5) -0.007(4)
C41 0.080(6) 0.054(5) 0.071(6) 0.001(4) 0.036(5) 0.016(5)
C42 0.046(5) 0.065(5) 0.068(6) 0.001(4) 0.023(4) 0.006(4)
C43 0.041(4) 0.054(4) 0.046(4) -0.007(3) 0.015(3) 0.000(4)
C44 0.048(4) 0.043(4) 0.039(4) -0.008(3) 0.015(4) 0.001(3)
C45 0.044(4) 0.044(4) 0.037(4) -0.004(3) 0.009(3) -0.005(3)
C46 0.065(5) 0.050(4) 0.050(5) 0.003(4) 0.011(4) 0.004(4)
C47 0.112(8) 0.061(5) 0.056(6) 0.016(4) 0.028(6) -0.001(6)
C48 0.133(10) 0.080(6) 0.072(7) -0.002(5) 0.051(7) -0.039(7)
C49 0.071(6) 0.101(7) 0.088(8) 0.002(6) 0.024(6) -0.035(6)
C50 0.053(5) 0.067(5) 0.060(5) 0.010(4) 0.012(4) -0.015(4)
B1 0.057(6) 0.035(4) 0.047(5) -0.003(4) 0.010(4) 0.003(4)
B2 0.049(5) 0.040(4) 0.046(5) 0.001(4) 0.006(4) 0.012(4)
B3 0.059(6) 0.042(5) 0.052(6) 0.005(4) 0.011(5) -0.004(4)
B4 0.043(5) 0.062(6) 0.064(7) 0.001(5) -0.001(5) -0.018(5)

loop_
_atom_site_label
_atom_site_type_symbol
_atom_site_fract_x
_atom_site_fract_y
_atom_site_fract_z
_atom_site_U_iso_or_equiv
_atom_site_thermal_displace_type
_atom_site_occupancy
_atom_site_calc_flag
_atom_site_refinement_flags
Eu1 Eu 0.45085(2) 0.29621(2) 0.142703(14) 0.03497(9) Uani 1 d .
Eu2 Eu 0.15063(2) 0.28681(2) -0.059617(15) 0.03710(9) Uani 1 d .
O1 O 0.4261(3) 0.2803(2) 0.0362(2) 0.0441(11) Uani 1 d .
O2 O 0.3012(3) 0.2434(2) 0.1242(2) 0.0510(13) Uani 1 d .
O3 O 0.1742(3) 0.2620(2) 0.0449(2) 0.0531(13) Uani 1 d .
O4 O 0.3062(3) 0.2424(2) -0.0402(2) 0.0492(12) Uani 1 d .
N1 N 0.4222(4) 0.4137(2) 0.0956(2) 0.0450(14) Uani 1 d .
N2 N 0.4178(4) 0.4724(2) 0.1286(3) 0.0436(14) Uani 1 d .
N3 N 0.3508(4) 0.3583(3) 0.2058(2) 0.0451(14) Uani 1 d .
N4 N 0.3569(4) 0.4270(3) 0.2187(2) 0.0429(14) Uani 1 d .
N5 N 0.5643(4) 0.3847(2) 0.2172(2) 0.0459(14) Uani 1 d .
N6 N 0.5338(4) 0.4479(2) 0.2310(2) 0.0398(13) Uani 1 d .
N7 N 0.4798(4) 0.1675(2) 0.1281(2) 0.0461(14) Uani 1 d .
N8 N 0.5685(4) 0.1364(3) 0.1466(2) 0.0472(15) Uani 1 d .
N9 N 0.6243(4) 0.2859(3) 0.1349(2) 0.0412(13) Uani 1 d .
N10 N 0.6855(4) 0.2342(3) 0.1600(2) 0.0453(14) Uani 1 d .
N11 N 0.5341(4) 0.2375(2) 0.2419(2) 0.0451(14) Uani 1 d .
N12 N 0.6140(4) 0.1971(3) 0.2482(2) 0.0468(14) Uani 1 d .
N13 N 0.1601(4) 0.4011(3) -0.0049(3) 0.052(2) Uani 1 d .
N14 N 0.1574(4) 0.4633(3) -0.0342(3) 0.052(2) Uani 1 d .
N15 N 0.2471(4) 0.3619(3) -0.1145(2) 0.0451(14) Uani 1 d .
N16 N 0.2380(4) 0.4313(3) -0.1200(2) 0.0451(14) Uani 1 d .
N17 N 0.0326(4) 0.3751(3) -0.1316(3) 0.0485(15) Uani 1 d .
N18 N 0.0566(4) 0.4412(3) -0.1405(3) 0.0500(15) Uani 1 d .
N19 N 0.1334(4) 0.1543(3) -0.0562(3) 0.058(2) Uani 1 d .
N20 N 0.0475(4) 0.1214(3) -0.0794(3) 0.060(2) Uani 1 d .
N21 N -0.0205(4) 0.2632(3) -0.0544(3) 0.0500(15) Uani 1 d .
N22 N -0.0776(4) 0.2129(3) -0.0866(3) 0.053(2) Uani 1 d .
N23 N 0.0758(4) 0.2350(3) -0.1651(3) 0.0477(15) Uani 1 d .
N24 N -0.0007(4) 0.1903(3) -0.1757(3) 0.051(2) Uani 1 d .
C1 C 0.4096(5) 0.4336(3) 0.0371(3) 0.051(2) Uani 1 d .
H1 H 0.4090(5) 0.4039(3) 0.0043(3) 0.061 Uiso 1 calc R
C2 C 0.3975(5) 0.5040(4) 0.0310(3) 0.062(2) Uani 1 d .
H2 H 0.3880(5) 0.5300(4) -0.0051(3) 0.075 Uiso 1 calc R
C3 C 0.4027(5) 0.5265(3) 0.0898(3) 0.056(2) Uani 1 d .
H3 H 0.3968(5) 0.5719(3) 0.1012(3) 0.067 Uiso 1 calc R
C4 C 0.2806(5) 0.3348(4) 0.2310(3) 0.058(2) Uani 1 d .
H4 H 0.2611(5) 0.2892(4) 0.2298(3) 0.069 Uiso 1 calc R
C5 C 0.2398(5) 0.3877(4) 0.2596(4) 0.069(2) Uani 1 d .
H5 H 0.1901(5) 0.3848(4) 0.2802(4) 0.082 Uiso 1 calc R
C6 C 0.2907(5) 0.4443(4) 0.2499(3) 0.064(2) Uani 1 d .
H6 H 0.2809(5) 0.4885(4) 0.2630(3) 0.077 Uiso 1 calc R
C7 C 0.6549(5) 0.3784(3) 0.2525(3) 0.051(2) Uani 1 d .
H7 H 0.6942(5) 0.3401(3) 0.2529(3) 0.062 Uiso 1 calc R
C8 C 0.6829(5) 0.4369(3) 0.2888(3) 0.052(2) Uani 1 d .
H8 H 0.7418(5) 0.4450(3) 0.3173(3) 0.063 Uiso 1 calc R
C9 C 0.6044(5) 0.4795(3) 0.2730(3) 0.048(2) Uani 1 d .
H9 H 0.6005(5) 0.5233(3) 0.2888(3) 0.057 Uiso 1 calc R
C10 C 0.4226(6) 0.1224(3) 0.0919(3) 0.062(2) Uani 1 d .
H10 H 0.3572(6) 0.1299(3) 0.0730(3) 0.075 Uiso 1 calc R
C11 C 0.4724(6) 0.0631(4) 0.0857(3) 0.068(2) Uani 1 d .
H11 H 0.4483(6) 0.0241(4) 0.0631(3) 0.082 Uiso 1 calc R
C12 C 0.5653(6) 0.0744(3) 0.1204(3) 0.064(2) Uani 1 d .
H12 H 0.6172(6) 0.0440(3) 0.1249(3) 0.076 Uiso 1 calc R
C13 C 0.6766(5) 0.3283(4) 0.1094(3) 0.056(2) Uani 1 d .
H13 H 0.6521(5) 0.3682(4) 0.0884(3) 0.068 Uiso 1 calc R
C14 C 0.7704(6) 0.3066(4) 0.1174(4) 0.069(2) Uani 1 d .
H14 H 0.8206(6) 0.3278(4) 0.1043(4) 0.082 Uiso 1 calc R
C15 C 0.7736(5) 0.2462(4) 0.1494(4) 0.066(2) Uani 1 d .
H15 H 0.8279(5) 0.2181(4) 0.1617(4) 0.079 Uiso 1 calc R
C16 C 0.5206(5) 0.2453(3) 0.2983(3) 0.053(2) Uani 1 d .
H16 H 0.4702(5) 0.2704(3) 0.3076(3) 0.064 Uiso 1 calc R
C17 C 0.5923(6) 0.2108(4) 0.3421(3) 0.062(2) Uani 1 d .
H17 H 0.5990(6) 0.2083(4) 0.3847(3) 0.074 Uiso 1 calc R
C18 C 0.6503(6) 0.1816(3) 0.3085(3) 0.061(2) Uani 1 d .
H18 H 0.7055(6) 0.1554(3) 0.3244(3) 0.073 Uiso 1 calc R
C19 C 0.1559(5) 0.4150(4) 0.0524(3) 0.061(2) Uani 1 d .
H19 H 0.1573(5) 0.3819(4) 0.0828(3) 0.073 Uiso 1 calc R
C20 C 0.1492(6) 0.4847(4) 0.0621(4) 0.078(3) Uani 1 d .
H20 H 0.1442(6) 0.5069(4) 0.0983(4) 0.094 Uiso 1 calc R
C21 C 0.1515(6) 0.5134(4) 0.0064(4) 0.068(2) Uani 1 d .
H21 H 0.1495(6) 0.5602(4) -0.0021(4) 0.081 Uiso 1 calc R
C22 C 0.3226(5) 0.3458(3) -0.1378(3) 0.051(2) Uani 1 d .
H22 H 0.3458(5) 0.3014(3) -0.1399(3) 0.062 Uiso 1 calc R
C23 C 0.3615(5) 0.4034(4) -0.1582(3) 0.062(2) Uani 1 d .
H23 H 0.4142(5) 0.4055(4) -0.1762(3) 0.075 Uiso 1 calc R
C24 C 0.3067(5) 0.4563(4) -0.1465(3) 0.055(2) Uani 1 d .
H24 H 0.3152(5) 0.5022(4) -0.1552(3) 0.066 Uiso 1 calc R
C25 C -0.0547(5) 0.3659(4) -0.1699(3) 0.059(2) Uani 1 d .
H25 H -0.0898(5) 0.3252(4) -0.1731(3) 0.070 Uiso 1 calc R
C26 C -0.0873(6) 0.4240(4) -0.2044(3) 0.062(2) Uani 1 d .
H26 H -0.1454(6) 0.4300(4) -0.2342(3) 0.075 Uiso 1 calc R
C27 C -0.0137(6) 0.4711(4) -0.1844(3) 0.060(2) Uani 1 d .
H27 H -0.0128(6) 0.5158(4) -0.1988(3) 0.072 Uiso 1 calc R
C28 C 0.1953(7) 0.1068(4) -0.0291(4) 0.089(3) Uani 1 d .
H28 H 0.2606(7) 0.1147(4) -0.0103(4) 0.107 Uiso 1 calc R
C29 C 0.1492(8) 0.0423(4) -0.0322(5) 0.115(4) Uani 1 d .
H29 H 0.1766(8) 0.0009(4) -0.0159(5) 0.138 Uiso 1 calc R
C30 C 0.0564(7) 0.0540(4) -0.0641(4) 0.101(4) Uani 1 d .
H30 H 0.0071(7) 0.0214(4) -0.0739(4) 0.121 Uiso 1 calc R
C31 C -0.0767(5) 0.2998(4) -0.0270(3) 0.063(2) Uani 1 d .
H31 H -0.0561(5) 0.3378(4) -0.0020(3) 0.075 Uiso 1 calc R
C32 C -0.1695(6) 0.2738(5) -0.0406(4) 0.083(3) Uani 1 d .
H32 H -0.2221(6) 0.2898(5) -0.0264(4) 0.100 Uiso 1 calc R
C33 C -0.1684(5) 0.2200(4) -0.0790(4) 0.073(2) Uani 1 d .
H33 H -0.2215(5) 0.1926(4) -0.0971(4) 0.087 Uiso 1 calc R
C34 C 0.0879(6) 0.2522(4) -0.2207(4) 0.057(2) Uani 1 d .
H34 H 0.1347(6) 0.2827(4) -0.2275(4) 0.068 Uiso 1 calc R
C35 C 0.0213(6) 0.2182(4) -0.2671(4) 0.074(2) Uani 1 d .
H35 H 0.0150(6) 0.2211(4) -0.3096(4) 0.089 Uiso 1 calc R
C36 C -0.0323(6) 0.1800(4) -0.2374(4) 0.070(2) Uani 1 d .
H36 H -0.0830(6) 0.1510(4) -0.2564(4) 0.084 Uiso 1 calc R
C37 C 0.3942(5) 0.2434(3) -0.0112(3) 0.037(2) Uani 1 d .
C38 C 0.4641(5) 0.2003(3) -0.0347(3) 0.0382(15) Uani 1 d .
C39 C 0.4294(5) 0.1586(3) -0.0859(3) 0.050(2) Uani 1 d .
H39 H 0.3635(5) 0.1579(3) -0.1058(3) 0.060 Uiso 1 calc R
C40 C 0.4958(6) 0.1175(3) -0.1071(3) 0.056(2) Uani 1 d .
H40 H 0.4743(6) 0.0907(3) -0.1424(3) 0.068 Uiso 1 calc R
C41 C 0.5923(6) 0.1164(4) -0.0762(4) 0.065(2) Uani 1 d .
H41 H 0.6356(6) 0.0883(4) -0.0902(4) 0.078 Uiso 1 calc R
C42 C 0.6249(5) 0.1567(3) -0.0252(3) 0.058(2) Uani 1 d .
H42 H 0.6903(5) 0.1561(3) -0.0044(3) 0.069 Uiso 1 calc R
C43 C 0.5603(5) 0.1985(3) -0.0043(3) 0.046(2) Uani 1 d .
H43 H 0.5827(5) 0.2256(3) 0.0307(3) 0.055 Uiso 1 calc R
C44 C 0.2162(5) 0.2322(3) 0.0944(3) 0.043(2) Uani 1 d .
C45 C 0.1577(5) 0.1812(3) 0.1199(3) 0.042(2) Uani 1 d .
C46 C 0.1999(6) 0.1431(3) 0.1719(3) 0.055(2) Uani 1 d .
H46 H 0.2655(6) 0.1492(3) 0.1910(3) 0.066 Uiso 1 calc R
C47 C 0.1451(7) 0.0959(4) 0.1958(4) 0.075(3) Uani 1 d .
H47 H 0.1739(7) 0.0703(4) 0.2308(4) 0.090 Uiso 1 calc R
C48 C 0.0482(8) 0.0873(5) 0.1676(4) 0.090(3) Uani 1 d .
H48 H 0.0113(8) 0.0561(5) 0.1837(4) 0.109 Uiso 1 calc R
C49 C 0.0058(6) 0.1245(4) 0.1160(4) 0.086(3) Uani 1 d .
H49 H -0.0599(6) 0.1184(4) 0.0971(4) 0.103 Uiso 1 calc R
C50 C 0.0605(5) 0.1715(4) 0.0914(3) 0.060(2) Uani 1 d .
H50 H 0.0316(5) 0.1963(4) 0.0559(3) 0.072 Uiso 1 calc R
B1 B 0.4320(6) 0.4735(4) 0.1994(4) 0.047(2) Uani 1 d .
H1A H 0.4241(6) 0.5205(4) 0.2128(4) 0.056 Uiso 1 calc R
B2 B 0.6523(6) 0.1724(4) 0.1925(4) 0.046(2) Uani 1 d .
H2A H 0.7066(6) 0.1405(4) 0.2066(4) 0.055 Uiso 1 calc R
B3 B 0.1545(6) 0.4703(4) -0.1029(4) 0.051(2) Uani 1 d .
H3A H 0.1589(6) 0.5190(4) -0.1130(4) 0.062 Uiso 1 calc R
B4 B -0.0379(6) 0.1585(4) -0.1230(4) 0.059(3) Uani 1 d .
H4A H -0.0893(6) 0.1253(4) -0.1403(4) 0.071 Uiso 1 calc R

loop_
_atom_type_symbol
_atom_type_description
_atom_type_scat_dispersion_real
_atom_type_scat_dispersion_imag
_atom_type_scat_source
C C 0.0033 0.0016 'International Tables Vol C Tables 4.2.6.8 and 6.1.1.4'
H H 0.0000 0.0000 'International Tables Vol C Tables 4.2.6.8 and 6.1.1.4'
N N 0.0061 0.0033 'International Tables Vol C Tables 4.2.6.8 and 6.1.1.4'
O O 0.0106 0.0060 'International Tables Vol C Tables 4.2.6.8 and 6.1.1.4'
Eu Eu -0.1578 3.6682 'International Tables Vol C Tables 4.2.6.8 and 6.1.1.4'
B B 0.0013 0.0007 'International Tables Vol C Tables 4.2.6.8 and 6.1.1.4'

loop_
_geom_angle_atom_site_label_1
_geom_angle_atom_site_label_2
_geom_angle_atom_site_label_3
_geom_angle
O2 Eu1 O1 81.6(2)
O2 Eu1 N11 99.7(2)
O1 Eu1 N11 139.0(2)
O2 Eu1 N1 106.6(2)
O1 Eu1 N1 74.3(2)
N11 Eu1 N1 140.9(2)
O2 Eu1 N9 145.6(2)
O1 Eu1 N9 80.0(2)
N11 Eu1 N9 76.4(2)
N1 Eu1 N9 96.1(2)
O2 Eu1 N3 72.4(2)
O1 Eu1 N3 131.4(2)
N11 Eu1 N3 86.5(2)
N1 Eu1 N3 74.9(2)
N9 Eu1 N3 139.9(2)
O2 Eu1 N7 73.1(2)
O1 Eu1 N7 74.4(2)
N11 Eu1 N7 67.1(2)
N1 Eu1 N7 148.3(2)
N9 Eu1 N7 74.0(2)
N3 Eu1 N7 131.6(2)
O2 Eu1 N5 142.8(2)
O1 Eu1 N5 129.9(2)
N11 Eu1 N5 70.4(2)
N1 Eu1 N5 71.2(2)
N9 Eu1 N5 68.9(2)
N3 Eu1 N5 71.2(2)
N7 Eu1 N5 128.5(2)
O4 Eu2 O3 80.6(2)
O4 Eu2 N21 144.6(2)
O3 Eu2 N21 79.6(2)
O4 Eu2 N15 72.7(2)
O3 Eu2 N15 130.3(2)
N21 Eu2 N15 141.1(2)
O4 Eu2 N13 107.7(2)
O3 Eu2 N13 74.0(2)
N21 Eu2 N13 94.5(2)
N15 Eu2 N13 75.4(2)
O4 Eu2 N23 100.9(2)
O3 Eu2 N23 140.3(2)
N21 Eu2 N23 77.1(2)
N15 Eu2 N23 86.4(2)
N13 Eu2 N23 139.2(2)
O4 Eu2 N19 73.4(2)
O3 Eu2 N19 75.8(2)
N21 Eu2 N19 73.5(2)
N15 Eu2 N19 131.3(2)
N13 Eu2 N19 149.0(2)
N23 Eu2 N19 67.0(2)
O4 Eu2 N17 142.2(2)
O3 Eu2 N17 131.1(2)
N21 Eu2 N17 70.8(2)
N15 Eu2 N17 70.4(2)
N13 Eu2 N17 70.7(2)
N23 Eu2 N17 68.9(2)
N19 Eu2 N17 127.9(2)
C37 O1 Eu1 149.1(4)
C44 O2 Eu1 154.7(5)
C44 O3 Eu2 153.6(4)
C37 O4 Eu2 150.7(4)
C1 N1 N2 105.6(5)
C1 N1 Eu1 130.1(4)
N2 N1 Eu1 124.2(4)
C3 N2 N1 109.4(6)
C3 N2 B1 127.4(6)
N1 N2 B1 123.3(5)
C4 N3 N4 105.3(5)
C4 N3 Eu1 130.0(4)
N4 N3 Eu1 124.7(4)
C6 N4 N3 109.8(6)
C6 N4 B1 128.0(6)
N3 N4 B1 122.2(5)
C7 N5 N6 105.2(5)
C7 N5 Eu1 131.1(4)
N6 N5 Eu1 123.5(4)
C9 N6 N5 110.4(5)
C9 N6 B1 129.2(6)
N5 N6 B1 120.4(5)
C10 N7 N8 105.7(5)
C10 N7 Eu1 129.0(5)
N8 N7 Eu1 123.9(4)
C12 N8 N7 109.7(6)
C12 N8 B2 130.0(6)
N7 N8 B2 120.2(5)
C13 N9 N10 105.7(5)
C13 N9 Eu1 129.5(5)
N10 N9 Eu1 124.7(4)
C15 N10 N9 109.1(6)
C15 N10 B2 128.4(6)
N9 N10 B2 122.4(5)
C16 N11 N12 106.1(6)
C16 N11 Eu1 129.4(5)
N12 N11 Eu1 123.9(4)
C18 N12 N11 109.9(6)
C18 N12 B2 127.2(6)
N11 N12 B2 122.9(5)
C19 N13 N14 105.9(6)
C19 N13 Eu2 129.5(5)
N14 N13 Eu2 124.0(4)
C21 N14 N13 108.8(6)
C21 N14 B3 128.0(7)
N13 N14 B3 123.0(6)
C22 N15 N16 105.5(5)
C22 N15 Eu2 129.2(4)
N16 N15 Eu2 124.9(4)
C24 N16 N15 109.7(5)
C24 N16 B3 127.8(6)
N15 N16 B3 122.3(5)
C25 N17 N18 105.1(5)
C25 N17 Eu2 130.5(4)
N18 N17 Eu2 124.1(4)
C27 N18 N17 110.4(6)
C27 N18 B3 130.0(6)
N17 N18 B3 119.5(5)
C28 N19 N20 106.0(6)
C28 N19 Eu2 131.0(5)
N20 N19 Eu2 122.7(4)
C30 N20 N19 110.0(6)
C30 N20 B4 128.7(7)
N19 N20 B4 120.8(6)
C31 N21 N22 106.5(6)
C31 N21 Eu2 128.4(5)
N22 N21 Eu2 124.7(4)
C33 N22 N21 108.9(6)
C33 N22 B4 128.8(7)
N21 N22 B4 122.2(6)
C34 N23 N24 106.0(6)
C34 N23 Eu2 129.7(5)
N24 N23 Eu2 123.4(4)
C36 N24 N23 109.0(6)
C36 N24 B4 128.8(7)
N23 N24 B4 122.3(6)
N1 C1 C2 111.6(6)
C3 C2 C1 104.4(6)
N2 C3 C2 109.0(6)
N3 C4 C5 111.5(7)
C6 C5 C4 103.3(7)
N4 C6 C5 110.0(7)
N5 C7 C8 111.1(6)
C9 C8 C7 104.5(6)
N6 C9 C8 108.8(6)
N7 C10 C11 111.4(7)
C12 C11 C10 104.7(6)
N8 C12 C11 108.5(7)
N9 C13 C14 112.1(7)
C13 C14 C15 104.1(7)
N10 C15 C14 109.0(7)
N11 C16 C17 110.9(7)
C18 C17 C16 104.7(7)
N12 C18 C17 108.5(7)
N13 C19 C20 111.9(7)
C21 C20 C19 104.1(7)
N14 C21 C20 109.2(7)
N15 C22 C23 111.0(6)
C24 C23 C22 105.4(7)
N16 C24 C23 108.4(6)
N17 C25 C26 112.1(7)
C27 C26 C25 104.1(7)
N18 C27 C26 108.3(6)
N19 C28 C29 110.8(8)
C30 C29 C28 104.8(7)
C29 C30 N20 108.3(8)
N21 C31 C32 110.5(7)
C33 C32 C31 105.5(7)
N22 C33 C32 108.5(7)
N23 C34 C35 110.6(7)
C36 C35 C34 105.3(7)
C35 C36 N24 109.1(7)
O4 C37 O1 123.1(6)
O4 C37 C38 118.2(6)
O1 C37 C38 118.7(6)
C43 C38 C39 120.1(6)
C43 C38 C37 120.7(6)
C39 C38 C37 119.1(6)
C38 C39 C40 118.5(7)
C41 C40 C39 120.7(7)
C42 C41 C40 120.0(7)
C41 C42 C43 120.0(7)
C38 C43 C42 120.7(7)
O2 C44 O3 125.1(7)
O2 C44 C45 118.1(6)
O3 C44 C45 116.8(6)
C46 C45 C50 119.4(7)
C46 C45 C44 120.6(6)
C50 C45 C44 120.0(6)
C45 C46 C47 120.5(7)
C48 C47 C46 119.6(8)
C47 C48 C49 120.4(9)
C48 C49 C50 120.3(9)
C45 C50 C49 119.8(7)
N6 B1 N4 108.6(5)
N6 B1 N2 110.0(6)
N4 B1 N2 110.6(6)
N8 B2 N10 108.9(6)
N8 B2 N12 108.1(6)
N10 B2 N12 109.8(5)
N14 B3 N16 111.8(6)
N14 B3 N18 108.2(6)
N16 B3 N18 109.2(6)
N22 B4 N24 111.4(6)
N22 B4 N20 109.1(7)
N24 B4 N20 108.1(6)

loop_
_geom_bond_atom_site_label_1
_geom_bond_atom_site_label_2
_geom_bond_distance
Eu1 O2 2.301(4)
Eu1 O1 2.327(4)
Eu1 N11 2.510(5)
Eu1 N1 2.512(5)
Eu1 N9 2.512(5)
Eu1 N3 2.532(5)
Eu1 N7 2.577(5)
Eu1 N5 2.647(5)
Eu2 O4 2.308(4)
Eu2 O3 2.316(4)
Eu2 N21 2.497(6)
Eu2 N15 2.513(5)
Eu2 N13 2.527(5)
Eu2 N23 2.536(5)
Eu2 N19 2.599(5)
Eu2 N17 2.649(5)
O1 C37 1.265(7)
O2 C44 1.244(7)
O3 C44 1.259(7)
O4 C37 1.257(7)
N1 C1 1.326(7)
N1 N2 1.370(6)
N2 C3 1.347(7)
N2 B1 1.535(9)
N3 C4 1.336(8)
N3 N4 1.367(6)
N4 C6 1.339(8)
N4 B1 1.536(9)
N5 C7 1.337(7)
N5 N6 1.367(6)
N6 C9 1.340(7)
N6 B1 1.526(9)
N7 C10 1.326(8)
N7 N8 1.366(7)
N8 C12 1.338(7)
N8 B2 1.533(9)
N9 C13 1.328(8)
N9 N10 1.357(6)
N10 C15 1.345(8)
N10 B2 1.536(8)
N11 C16 1.322(8)
N11 N12 1.358(7)
N12 C18 1.346(8)
N12 B2 1.546(9)
N13 C19 1.319(8)
N13 N14 1.373(7)
N14 C21 1.347(8)
N14 B3 1.523(9)
N15 C22 1.334(8)
N15 N16 1.361(6)
N16 C24 1.346(8)
N16 B3 1.530(9)
N17 C25 1.332(8)
N17 N18 1.360(6)
N18 C27 1.345(8)
N18 B3 1.543(9)
N19 C28 1.316(8)
N19 N20 1.361(7)
N20 C30 1.356(8)
N20 B4 1.535(9)
N21 C31 1.323(8)
N21 N22 1.360(7)
N22 C33 1.344(8)
N22 B4 1.523(10)
N23 C34 1.333(8)
N23 N24 1.365(7)
N24 C36 1.350(8)
N24 B4 1.529(9)
C1 C2 1.387(8)
C2 C3 1.364(9)
C4 C5 1.407(9)
C5 C6 1.365(10)
C7 C8 1.398(8)
C8 C9 1.364(9)
C10 C11 1.379(9)
C11 C12 1.371(10)
C13 C14 1.364(9)
C14 C15 1.370(9)
C16 C17 1.396(9)
C17 C18 1.362(9)
C19 C20 1.383(9)
C20 C21 1.368(10)
C22 C23 1.376(9)
C23 C24 1.354(9)
C25 C26 1.383(9)
C26 C27 1.379(9)
C28 C29 1.410(10)
C29 C30 1.353(11)
C31 C32 1.373(9)
C32 C33 1.356(10)
C34 C35 1.385(9)
C35 C36 1.345(10)
C37 C38 1.486(8)
C38 C43 1.366(8)
C38 C39 1.390(8)
C39 C40 1.401(9)
C40 C41 1.372(9)
C41 C42 1.365(9)
C42 C43 1.387(8)
C44 C45 1.491(8)
C45 C46 1.381(8)
C45 C50 1.382(9)
C46 C47 1.392(9)
C47 C48 1.373(11)
C48 C49 1.367(11)
C49 C50 1.395(9)
